data_7151549
loop_
_publ_author_name
'Christian Schmidt'
'Mohamed Saadioui'
'Volker B\"ohmer'
'Val\'ery Host'
'Marie-Rose Spirlet'
'Jean F. Desreux'
'Fr\'ederic Brisach'
'Fran\,coise Arnaud-Neu'
'Jean-Fran\,cois Dozol'

_publ_section_title
;
 Modification of calix[4]arenes with CMPO-functions at the wide rim.
 Synthesis, solution behavior, and separation of actinides from
 lanthanides
;
_journal_issue 22
_journal_name_full 'Org. Biomol. Chem.'
_journal_page_first 4089
_journal_page_last 4096
_journal_paper_doi 10.1039/b307929e
_journal_volume 1
_journal_year 2003
_chemical_formula_sum 'C112 H120 N6 O12 P4'
_chemical_formula_weight 1866.02
_chemical_name_systematic
;
?
;
_space_group_IT_number 14
_symmetry_cell_setting monoclinic
_symmetry_space_group_name_Hall '-P 2ybc'
_symmetry_space_group_name_H-M 'P 1 21/c 1'
_atom_sites_solution_hydrogens geom
_atom_sites_solution_primary direct
_atom_sites_solution_secondary difmap
_audit_creation_method 'manual editing of form.cif'
_cell_angle_alpha 90.00
_cell_angle_beta 103.03(4)
_cell_angle_gamma 90.00
_cell_formula_units_Z 4
_cell_length_a 27.462(17)
_cell_length_b 20.459(12)
_cell_length_c 18.660(6)
_cell_measurement_reflns_used 25
_cell_measurement_temperature 203(2)
_cell_measurement_theta_max 10.53
_cell_measurement_theta_min 4.57
_cell_volume 10214(9)
_computing_cell_refinement 'Bruker XSCANS (1996)'
_computing_data_collection 'Bruker XSCANS (1996)'
_computing_data_reduction 'Bruker SHELXTL (1991)'
_computing_molecular_graphics 'Bruker SHELXTL (1991)'
_computing_publication_material 'Bruker SHELXTL (1991)'
_computing_structure_refinement 'Bruker SHELXTL (1991)'
_computing_structure_solution 'Bruker SHELXTL (1991)'
_diffrn_ambient_temperature 203(2)
_diffrn_measured_fraction_theta_full 1.0
_diffrn_measured_fraction_theta_max 1.0
_diffrn_measurement_device_type 'Bruker P4'
_diffrn_measurement_method '2\q/\w scans'
_diffrn_radiation_monochromator graphite
_diffrn_radiation_source 'fine-focus sealed tube'
_diffrn_radiation_type MoK\a
_diffrn_radiation_wavelength 0.71073
_diffrn_reflns_av_R_equivalents 0.0000
_diffrn_reflns_limit_h_max 31
_diffrn_reflns_limit_h_min -32
_diffrn_reflns_limit_k_max 24
_diffrn_reflns_limit_k_min 0
_diffrn_reflns_limit_l_max 22
_diffrn_reflns_limit_l_min 0
_diffrn_reflns_number 17988
_diffrn_reflns_theta_full 25.00
_diffrn_reflns_theta_max 25.0
_diffrn_reflns_theta_min 1.25
_diffrn_standards_decay_% 2.0
_diffrn_standards_interval_count 98
_diffrn_standards_number 2
_exptl_absorpt_coefficient_mu 0.140
_exptl_absorpt_correction_T_max 0.9160
_exptl_absorpt_correction_T_min 0.8573
_exptl_absorpt_correction_type psi-scan
_exptl_absorpt_process_details 'NORTH et al.(1968)'
_exptl_crystal_colour colourless
_exptl_crystal_density_diffrn 1.213
_exptl_crystal_density_method 'not measured'
_exptl_crystal_description prismatic
_exptl_crystal_F_000 3984
_exptl_crystal_size_max 0.30
_exptl_crystal_size_mid 0.25
_exptl_crystal_size_min 0.15
_refine_diff_density_max 0.557
_refine_diff_density_min -0.511
_refine_diff_density_rms 0.059
_refine_ls_extinction_coef 0.00000(9)
_refine_ls_extinction_expression Fc^*^==kFc[1+0.001xFc^2^\l^3^/sin(2\q)]^-1/4^
_refine_ls_extinction_method SHELXL
_refine_ls_goodness_of_fit_ref 0.922
_refine_ls_hydrogen_treatment noref
_refine_ls_matrix_type full
_refine_ls_number_parameters 538
_refine_ls_number_reflns 17988
_refine_ls_number_restraints 0
_refine_ls_restrained_S_all 0.922
_refine_ls_R_factor_all 0.1613
_refine_ls_R_factor_gt 0.0680
_refine_ls_shift/su_max 0.304
_refine_ls_shift/su_mean 0.006
_refine_ls_structure_factor_coef Fsqd
_refine_ls_weighting_details 'calc w==1/[\s^2^(Fo^2^)+(0.0830P)^2^+0.0000P] where P==(Fo^2^+2Fc^2^)/3'
_refine_ls_weighting_scheme calc
_refine_ls_wR_factor_gt 0.1445
_refine_ls_wR_factor_ref 0.1794
_reflns_number_gt 9203
_reflns_number_total 17988
_reflns_threshold_expression >2sigma(I)
_cod_data_source_file b307929e.txt
_cod_data_source_block calixmecmpo
_cod_depositor_comments
;
The following automatic conversions were performed:
'_symmetry_cell_setting' value 'Monoclinic' changed to 'monoclinic'
according to '/home/saulius/struct/CIF-dictionaries/cif_core.dic'
dictionary named 'cif_core.dic' version 2.4.1 from 2010-06-29.

Automatic conversion script
Id: cif_fix_enum 1527 2010-12-29 10:47:43Z saulius 
;
_cod_original_cell_volume 10249(9)
_cod_original_sg_symbol_H-M P2(1)/c
_cod_database_code 7151549

loop_
_symmetry_equiv_pos_as_xyz
'x, y, z'
'-x, y+1/2, -z+1/2'
'-x, -y, -z'
'x, -y-1/2, z-1/2'

loop_
_atom_site_label
_atom_site_type_symbol
_atom_site_fract_x
_atom_site_fract_y
_atom_site_fract_z
_atom_site_U_iso_or_equiv
_atom_site_adp_type
_atom_site_occupancy
_atom_site_symmetry_multiplicity
_atom_site_calc_flag
_atom_site_refinement_flags
_atom_site_disorder_assembly
_atom_site_disorder_group
P1 P 0.17254(3) 0.53627(4) 0.86199(6) 0.0332(2) Uiso 1 1 d . . .
P2 P 0.12822(3) 0.28698(4) 0.94521(7) 0.0338(2) Uiso 1 1 d . . .
P3 P 0.18792(3) 0.46538(4) 1.44092(6) 0.0329(2) Uiso 1 1 d . . .
P4 P 0.14001(3) 0.71236(4) 1.32204(6) 0.0303(2) Uiso 1 1 d . . .
O1 O 0.40511(7) 0.59013(10) 1.10031(15) 0.0347(5) Uiso 1 1 d . . .
O2 O 0.38321(8) 0.43879(10) 1.15097(16) 0.0354(6) Uiso 1 1 d . . .
O3 O 0.39852(7) 0.40180(9) 1.32050(15) 0.0310(5) Uiso 1 1 d . . .
O4 O 0.39360(8) 0.55818(10) 1.26691(16) 0.0367(6) Uiso 1 1 d . . .
O5 O 0.11945(8) 0.59191(11) 0.98656(16) 0.0407(6) Uiso 1 1 d . . .
O6 O 0.17146(8) 0.47228(11) 0.89930(17) 0.0416(6) Uiso 1 1 d . . .
O7 O 0.19934(8) 0.25423(11) 0.85208(17) 0.0415(6) Uiso 1 1 d . . .
O8 O 0.13281(9) 0.21904(11) 0.97436(17) 0.0479(6) Uiso 1 1 d . . .
O9 O 0.11598(8) 0.41656(11) 1.28334(17) 0.0438(6) Uiso 1 1 d . . .
O10 O 0.18406(8) 0.52907(11) 1.40129(16) 0.0408(6) Uiso 1 1 d . . .
O11 O 0.21681(8) 0.74711(11) 1.45292(17) 0.0404(6) Uiso 1 1 d . . .
O12 O 0.14507(8) 0.78118(11) 1.29866(16) 0.0394(6) Uiso 1 1 d . . .
N1 N 0.19771(9) 0.58906(12) 1.05889(19) 0.0323(6) Uiso 1 1 d . . .
N2 N 0.26761(9) 0.27643(12) 0.93984(19) 0.0345(7) Uiso 1 1 d . . .
N3 N 0.19060(9) 0.41658(12) 1.25187(19) 0.0319(6) Uiso 1 1 d . . .
N4 N 0.28029(9) 0.72756(12) 1.39798(19) 0.0354(7) Uiso 1 1 d . . .
C1 C 0.35361(10) 0.58715(14) 1.0917(2) 0.0289(7) Uiso 1 1 d . . .
C2 C 0.33075(11) 0.63178(15) 1.1308(2) 0.0317(8) Uiso 1 1 d . . .
C3 C 0.27920(11) 0.63108(14) 1.1182(2) 0.0304(7) Uiso 1 1 d . . .
H3 H 0.2635 0.6605 1.1435 0.036 Uiso 1 1 calc R . .
C4 C 0.25007(11) 0.58805(14) 1.0692(2) 0.0304(7) Uiso 1 1 d . . .
C5 C 0.27448(11) 0.54131(15) 1.0362(2) 0.0312(7) Uiso 1 1 d . . .
H5 H 0.2557 0.5090 1.0076 0.037 Uiso 1 1 calc R . .
C6 C 0.32561(11) 0.54144(15) 1.0448(2) 0.0316(8) Uiso 1 1 d . . .
C7 C 0.35113(11) 0.48973(14) 1.0079(2) 0.0328(8) Uiso 1 1 d . . .
H7A H 0.3413 0.4952 0.9550 0.039 Uiso 1 1 calc R . .
H7B H 0.3871 0.4955 1.0228 0.039 Uiso 1 1 calc R . .
C8 C 0.33781(11) 0.42200(14) 1.0276(2) 0.0306(7) Uiso 1 1 d . . .
C9 C 0.30895(10) 0.37952(14) 0.9765(2) 0.0287(7) Uiso 1 1 d . . .
H9 H 0.2994 0.3927 0.9276 0.034 Uiso 1 1 calc R . .
C10 C 0.29429(11) 0.31992(15) 0.9953(2) 0.0341(8) Uiso 1 1 d . . .
C11 C 0.30624(11) 0.30043(15) 1.0686(2) 0.0308(8) Uiso 1 1 d . . .
H11 H 0.2946 0.2605 1.0817 0.037 Uiso 1 1 calc R . .
C12 C 0.33504(11) 0.33915(14) 1.1223(2) 0.0302(7) Uiso 1 1 d . . .
C13 C 0.35263(11) 0.39856(14) 1.1006(2) 0.0293(7) Uiso 1 1 d . . .
C14 C 0.34499(11) 0.32043(15) 1.2024(2) 0.0306(7) Uiso 1 1 d . . .
H14A H 0.3807 0.3208 1.2228 0.037 Uiso 1 1 calc R . .
H14B H 0.3330 0.2764 1.2067 0.037 Uiso 1 1 calc R . .
C15 C 0.31962(10) 0.36684(14) 1.2464(2) 0.0273(7) Uiso 1 1 d . . .
C16 C 0.26882(10) 0.37116(14) 1.2316(2) 0.0280(7) Uiso 1 1 d . . .
H16 H 0.2501 0.3434 1.1964 0.034 Uiso 1 1 calc R . .
C17 C 0.24384(10) 0.41592(14) 1.2675(2) 0.0271(7) Uiso 1 1 d . . .
C18 C 0.27162(10) 0.46025(14) 1.3157(2) 0.0273(7) Uiso 1 1 d . . .
H18 H 0.2556 0.4924 1.3371 0.033 Uiso 1 1 calc R . .
C19 C 0.32319(10) 0.45692(14) 1.3323(2) 0.0282(7) Uiso 1 1 d . . .
C20 C 0.34713(10) 0.40889(14) 1.2995(2) 0.0283(7) Uiso 1 1 d . . .
C21 C 0.35376(12) 0.50804(15) 1.3841(2) 0.0354(8) Uiso 1 1 d . . .
H21A H 0.3454 0.5052 1.4318 0.043 Uiso 1 1 calc R . .
H21B H 0.3890 0.4981 1.3908 0.043 Uiso 1 1 calc R . .
C22 C 0.34461(11) 0.57631(14) 1.3557(2) 0.0299(7) Uiso 1 1 d . . .
C23 C 0.31705(11) 0.61940(15) 1.3874(2) 0.0339(8) Uiso 1 1 d . . .
H23 H 0.3058 0.6065 1.4286 0.041 Uiso 1 1 calc R . .
C24 C 0.30584(11) 0.68128(15) 1.3591(2) 0.0334(8) Uiso 1 1 d . . .
C25 C 0.32055(11) 0.70023(16) 1.2972(2) 0.0325(8) Uiso 1 1 d . . .
H25 H 0.3117 0.7413 1.2771 0.039 Uiso 1 1 calc R . .
C26 C 0.34875(11) 0.65842(14) 1.2640(2) 0.0294(7) Uiso 1 1 d . . .
C27 C 0.36288(11) 0.59898(15) 1.2963(2) 0.0318(8) Uiso 1 1 d . . .
C28 C 0.36036(12) 0.67623(16) 1.1896(2) 0.0358(8) Uiso 1 1 d . . .
H28A H 0.3514 0.7214 1.1777 0.043 Uiso 1 1 calc R . .
H28B H 0.3958 0.6711 1.1922 0.043 Uiso 1 1 calc R . .
C29 C 0.42107(13) 0.63332(17) 1.0492(3) 0.0456(9) Uiso 1 1 d . . .
H29A H 0.4152 0.6783 1.0614 0.055 Uiso 1 1 calc R . .
H29B H 0.4017 0.6247 0.9998 0.055 Uiso 1 1 calc R . .
C30 C 0.47487(17) 0.6239(3) 1.0517(3) 0.0759(14) Uiso 1 1 d . . .
H30A H 0.4795 0.5793 1.0369 0.091 Uiso 1 1 calc R . .
H30B H 0.4837 0.6524 1.0150 0.091 Uiso 1 1 calc R . .
C31 C 0.50891(19) 0.6353(3) 1.1189(4) 0.0886(17) Uiso 1 1 d . . .
H31A H 0.5026 0.6037 1.1545 0.106 Uiso 1 1 calc R . .
H31B H 0.5025 0.6784 1.1364 0.106 Uiso 1 1 calc R . .
C32 C 0.5652(2) 0.6312(3) 1.1162(4) 0.104(2) Uiso 1 1 d . . .
H32A H 0.5714 0.5890 1.0960 0.125 Uiso 1 1 calc R . .
H32B H 0.5721 0.6646 1.0830 0.125 Uiso 1 1 calc R . .
C33 C 0.5993(3) 0.6392(3) 1.1864(4) 0.118(2) Uiso 1 1 d . . .
H33A H 0.6330 0.6342 1.1807 0.177 Uiso 1 1 calc R . .
H33B H 0.5926 0.6067 1.2200 0.177 Uiso 1 1 calc R . .
H33C H 0.5952 0.6819 1.2053 0.177 Uiso 1 1 calc R . .
C34 C 0.43396(16) 0.4170(2) 1.1734(3) 0.0644(12) Uiso 1 1 d . . .
H34A H 0.4344 0.3696 1.1743 0.077 Uiso 1 1 calc R . .
H34B H 0.4477 0.4322 1.2231 0.077 Uiso 1 1 calc R . .
C35 C 0.46550(17) 0.4394(2) 1.1264(3) 0.0759(14) Uiso 1 1 d . . .
H35A H 0.4626 0.4865 1.1210 0.091 Uiso 1 1 calc R . .
H35B H 0.4546 0.4200 1.0781 0.091 Uiso 1 1 calc R . .
C36 C 0.52191(18) 0.4204(2) 1.1599(4) 0.0809(15) Uiso 1 1 d . . .
H36A H 0.5426 0.4404 1.1301 0.097 Uiso 1 1 calc R . .
H36B H 0.5318 0.4388 1.2090 0.097 Uiso 1 1 calc R . .
C37 C 0.5319(2) 0.3499(3) 1.1643(4) 0.106(2) Uiso 1 1 d . . .
H37A H 0.5172 0.3306 1.1168 0.127 Uiso 1 1 calc R . .
H37B H 0.5151 0.3311 1.1999 0.127 Uiso 1 1 calc R . .
C38 C 0.5856(2) 0.3309(3) 1.1850(4) 0.114(2) Uiso 1 1 d . . .
H38A H 0.5883 0.2841 1.1874 0.171 Uiso 1 1 calc R . .
H38B H 0.6007 0.3491 1.2322 0.171 Uiso 1 1 calc R . .
H38C H 0.6025 0.3471 1.1489 0.171 Uiso 1 1 calc R . .
C39 C 0.41302(13) 0.35487(18) 1.3779(3) 0.0505(10) Uiso 1 1 d . . .
H39A H 0.3942 0.3149 1.3647 0.061 Uiso 1 1 calc R . .
H39B H 0.4056 0.3716 1.4229 0.061 Uiso 1 1 calc R . .
C40 C 0.46679(19) 0.3409(3) 1.3901(4) 0.0906(17) Uiso 1 1 d . . .
H40A H 0.4746 0.3053 1.4253 0.109 Uiso 1 1 calc R . .
H40B H 0.4736 0.3256 1.3442 0.109 Uiso 1 1 calc R . .
C41 C 0.4991(2) 0.3932(3) 1.4158(4) 0.108(2) Uiso 1 1 d . . .
H41A H 0.4890 0.4132 1.4572 0.129 Uiso 1 1 calc R . .
H41B H 0.4955 0.4258 1.3772 0.129 Uiso 1 1 calc R . .
C42 C 0.5620(2) 0.3717(3) 1.4429(5) 0.109(2) Uiso 1 1 d . . .
H42A H 0.5826 0.4094 1.4611 0.131 Uiso 1 1 calc R . .
H42B H 0.5671 0.3383 1.4807 0.131 Uiso 1 1 calc R . .
C43 C 0.5708(3) 0.3518(4) 1.3884(5) 0.133(3) Uiso 1 1 d . . .
H43A H 0.6050 0.3610 1.3881 0.199 Uiso 1 1 calc R . .
H43B H 0.5493 0.3727 1.3471 0.199 Uiso 1 1 calc R . .
H43C H 0.5653 0.3055 1.3855 0.199 Uiso 1 1 calc R . .
C44 C 0.44468(18) 0.5727(3) 1.2895(4) 0.0750(14) Uiso 1 1 d . . .
H44A H 0.4618 0.5424 1.2636 0.090 Uiso 1 1 calc R . .
H44B H 0.4490 0.6158 1.2702 0.090 Uiso 1 1 calc R . .
C45 C 0.4696(3) 0.5728(3) 1.3578(5) 0.116(2) Uiso 1 1 d . . .
H45A H 0.4737 0.5281 1.3754 0.140 Uiso 1 1 calc R . .
H45B H 0.4504 0.5960 1.3874 0.140 Uiso 1 1 calc R . .
C46 C 0.5239(2) 0.6063(3) 1.3689(5) 0.110(2) Uiso 1 1 d . . .
H46A H 0.5462 0.5854 1.4103 0.132 Uiso 1 1 calc R . .
H46B H 0.5367 0.5974 1.3255 0.132 Uiso 1 1 calc R . .
C47 C 0.5258(2) 0.6789(3) 1.3819(5) 0.114(2) Uiso 1 1 d . . .
H47A H 0.5073 0.6990 1.3369 0.137 Uiso 1 1 calc R . .
H47B H 0.5070 0.6873 1.4191 0.137 Uiso 1 1 calc R . .
C48 C 0.5700(2) 0.7130(3) 1.4027(5) 0.119(2) Uiso 1 1 d . . .
H48A H 0.5638 0.7586 1.3924 0.179 Uiso 1 1 calc R . .
H48B H 0.5935 0.6970 1.3759 0.179 Uiso 1 1 calc R . .
H48C H 0.5833 0.7072 1.4545 0.179 Uiso 1 1 calc R . .
C49 C 0.17562(14) 0.59149(19) 1.1240(3) 0.0483(10) Uiso 1 1 d . . .
H49A H 0.1398 0.5921 1.1084 0.072 Uiso 1 1 calc R . .
H49B H 0.1868 0.6302 1.1519 0.072 Uiso 1 1 calc R . .
H49C H 0.1859 0.5537 1.1541 0.072 Uiso 1 1 calc R . .
C50 C 0.16480(12) 0.59321(15) 0.9918(2) 0.0347(8) Uiso 1 1 d . . .
C51 C 0.18579(11) 0.60440(15) 0.9245(2) 0.0309(8) Uiso 1 1 d . . .
H51A H 0.2217 0.6106 0.9395 0.037 Uiso 1 1 calc R . .
H51B H 0.1713 0.6438 0.8996 0.037 Uiso 1 1 calc R . .
C52 C 0.22239(12) 0.53965(16) 0.8146(3) 0.0406(9) Uiso 1 1 d . . .
C53 C 0.24061(14) 0.48095(19) 0.7932(3) 0.0514(10) Uiso 1 1 d . . .
H53 H 0.2253 0.4417 0.8002 0.062 Uiso 1 1 calc R . .
C54 C 0.28135(18) 0.4811(2) 0.7614(3) 0.0763(14) Uiso 1 1 d . . .
H54 H 0.2931 0.4421 0.7460 0.092 Uiso 1 1 calc R . .
C55 C 0.3041(2) 0.5382(3) 0.7530(4) 0.0873(16) Uiso 1 1 d . . .
H55 H 0.3328 0.5378 0.7344 0.105 Uiso 1 1 calc R . .
C56 C 0.28545(18) 0.5973(2) 0.7713(3) 0.0740(14) Uiso 1 1 d . . .
H56 H 0.3003 0.6364 0.7623 0.089 Uiso 1 1 calc R . .
C57 C 0.24541(15) 0.5978(2) 0.8024(3) 0.0552(11) Uiso 1 1 d . . .
H57 H 0.2332 0.6373 0.8157 0.066 Uiso 1 1 calc R . .
C58 C 0.11510(12) 0.55452(16) 0.7982(3) 0.0365(8) Uiso 1 1 d . . .
C59 C 0.11375(17) 0.5814(2) 0.7311(3) 0.0676(13) Uiso 1 1 d . . .
H59 H 0.1435 0.5897 0.7167 0.081 Uiso 1 1 calc R . .
C60 C 0.06852(19) 0.5963(2) 0.6840(4) 0.0831(15) Uiso 1 1 d . . .
H60 H 0.0682 0.6143 0.6381 0.100 Uiso 1 1 calc R . .
C61 C 0.02525(18) 0.5852(2) 0.7035(3) 0.0717(13) Uiso 1 1 d . . .
H61 H -0.0051 0.5948 0.6715 0.086 Uiso 1 1 calc R . .
C62 C 0.0266(2) 0.5603(3) 0.7691(4) 0.0846(16) Uiso 1 1 d . . .
H62 H -0.0033 0.5530 0.7835 0.102 Uiso 1 1 calc R . .
C63 C 0.07127(18) 0.5447(2) 0.8170(4) 0.0758(14) Uiso 1 1 d . . .
H63 H 0.0710 0.5272 0.8629 0.091 Uiso 1 1 calc R . .
C64 C 0.29902(13) 0.23738(18) 0.9015(3) 0.0469(10) Uiso 1 1 d . . .
H64A H 0.2781 0.2100 0.8654 0.070 Uiso 1 1 calc R . .
H64B H 0.3213 0.2106 0.9364 0.070 Uiso 1 1 calc R . .
H64C H 0.3181 0.2661 0.8776 0.070 Uiso 1 1 calc R . .
C65 C 0.21869(11) 0.28290(15) 0.9087(2) 0.0314(8) Uiso 1 1 d . . .
C66 C 0.18761(11) 0.32421(15) 0.9479(2) 0.0320(8) Uiso 1 1 d . . .
H66A H 0.1826 0.3670 0.9250 0.038 Uiso 1 1 calc R . .
H66B H 0.2053 0.3301 0.9987 0.038 Uiso 1 1 calc R . .
C67 C 0.09177(12) 0.29344(15) 0.8522(2) 0.0361(8) Uiso 1 1 d . . .
C68 C 0.08382(12) 0.35121(17) 0.8159(3) 0.0420(9) Uiso 1 1 d . . .
H68 H 0.0991 0.3888 0.8384 0.050 Uiso 1 1 calc R . .
C69 C 0.05324(14) 0.35514(19) 0.7461(3) 0.0505(10) Uiso 1 1 d . . .
H69 H 0.0477 0.3951 0.7217 0.061 Uiso 1 1 calc R . .
C70 C 0.03106(15) 0.2989(2) 0.7131(3) 0.0588(11) Uiso 1 1 d . . .
H70 H 0.0105 0.3012 0.6662 0.071 Uiso 1 1 calc R . .
C71 C 0.03877(16) 0.2402(2) 0.7480(3) 0.0631(12) Uiso 1 1 d . . .
H71 H 0.0243 0.2023 0.7250 0.076 Uiso 1 1 calc R . .
C72 C 0.06887(13) 0.23787(18) 0.8189(3) 0.0480(10) Uiso 1 1 d . . .
H72 H 0.0735 0.1983 0.8441 0.058 Uiso 1 1 calc R . .
C73 C 0.09566(11) 0.34071(15) 0.9959(2) 0.0309(7) Uiso 1 1 d . . .
C74 C 0.09784(11) 0.40833(15) 0.9918(2) 0.0349(8) Uiso 1 1 d . . .
H74 H 0.1193 0.4280 0.9661 0.042 Uiso 1 1 calc R . .
C75 C 0.06843(12) 0.44612(16) 1.0253(2) 0.0366(8) Uiso 1 1 d . . .
H75 H 0.0696 0.4914 1.0216 0.044 Uiso 1 1 calc R . .
C76 C 0.03733(12) 0.41821(16) 1.0644(3) 0.0410(9) Uiso 1 1 d . . .
H76 H 0.0173 0.4445 1.0866 0.049 Uiso 1 1 calc R . .
C77 C 0.03556(13) 0.35210(17) 1.0709(3) 0.0450(9) Uiso 1 1 d . . .
H77 H 0.0145 0.3333 1.0978 0.054 Uiso 1 1 calc R . .
C78 C 0.06508(12) 0.31256(17) 1.0374(2) 0.0395(9) Uiso 1 1 d . . .
H78 H 0.0644 0.2674 1.0427 0.047 Uiso 1 1 calc R . .
C79 C 0.16308(13) 0.42064(17) 1.1741(2) 0.0410(9) Uiso 1 1 d . . .
H79A H 0.1278 0.4208 1.1717 0.062 Uiso 1 1 calc R . .
H79B H 0.1714 0.3836 1.1476 0.062 Uiso 1 1 calc R . .
H79C H 0.1722 0.4601 1.1526 0.062 Uiso 1 1 calc R . .
C80 C 0.16129(11) 0.41161(15) 1.3020(2) 0.0347(8) Uiso 1 1 d . . .
C81 C 0.18694(11) 0.39583(14) 1.3807(2) 0.0302(7) Uiso 1 1 d . . .
H81A H 0.2210 0.3820 1.3825 0.036 Uiso 1 1 calc R . .
H81B H 0.1696 0.3599 1.3981 0.036 Uiso 1 1 calc R . .
C82 C 0.13994(12) 0.45398(16) 1.4911(3) 0.0384(8) Uiso 1 1 d . . .
C83 C 0.14917(16) 0.45486(19) 1.5672(3) 0.0578(11) Uiso 1 1 d . . .
H83 H 0.1815 0.4607 1.5950 0.069 Uiso 1 1 calc R . .
C84 C 0.10991(18) 0.4470(2) 1.6014(4) 0.0778(15) Uiso 1 1 d . . .
H84 H 0.1163 0.4462 1.6525 0.093 Uiso 1 1 calc R . .
C85 C 0.06333(17) 0.4404(2) 1.5627(3) 0.0675(13) Uiso 1 1 d . . .
H85 H 0.0375 0.4354 1.5871 0.081 Uiso 1 1 calc R . .
C86 C 0.05277(19) 0.4407(2) 1.4879(3) 0.0706(13) Uiso 1 1 d . . .
H86 H 0.0200 0.4369 1.4611 0.085 Uiso 1 1 calc R . .
C87 C 0.09151(15) 0.44681(19) 1.4524(3) 0.0585(11) Uiso 1 1 d . . .
H87 H 0.0846 0.4461 1.4013 0.070 Uiso 1 1 calc R . .
C88 C 0.24589(12) 0.45885(16) 1.5057(2) 0.0386(8) Uiso 1 1 d . . .
C89 C 0.27196(13) 0.51582(18) 1.5292(3) 0.0474(10) Uiso 1 1 d . . .
H89 H 0.2581 0.5560 1.5124 0.057 Uiso 1 1 calc R . .
C90 C 0.31860(16) 0.5137(2) 1.5777(3) 0.0616(12) Uiso 1 1 d . . .
H90 H 0.3359 0.5522 1.5931 0.074 Uiso 1 1 calc R . .
C91 C 0.33883(17) 0.4542(2) 1.6026(3) 0.0641(12) Uiso 1 1 d . . .
H91 H 0.3705 0.4521 1.6336 0.077 Uiso 1 1 calc R . .
C92 C 0.31281(17) 0.3991(2) 1.5821(3) 0.0736(14) Uiso 1 1 d . . .
H92 H 0.3259 0.3593 1.6015 0.088 Uiso 1 1 calc R . .
C93 C 0.26771(15) 0.4005(2) 1.5336(3) 0.0588(11) Uiso 1 1 d . . .
H93 H 0.2512 0.3614 1.5189 0.071 Uiso 1 1 calc R . .
C94 C 0.31337(14) 0.77209(19) 1.4491(3) 0.0517(10) Uiso 1 1 d . . .
H94A H 0.2935 0.8007 1.4717 0.078 Uiso 1 1 calc R . .
H94B H 0.3328 0.7975 1.4225 0.078 Uiso 1 1 calc R . .
H94C H 0.3353 0.7470 1.4864 0.078 Uiso 1 1 calc R . .
C95 C 0.23334(11) 0.71790(15) 1.4050(2) 0.0304(7) Uiso 1 1 d . . .
C96 C 0.19974(10) 0.67324(14) 1.3519(2) 0.0305(7) Uiso 1 1 d . . .
H96A H 0.1959 0.6320 1.3757 0.037 Uiso 1 1 calc R . .
H96B H 0.2142 0.6645 1.3100 0.037 Uiso 1 1 calc R . .
C97 C 0.10381(10) 0.66260(14) 1.2492(2) 0.0290(7) Uiso 1 1 d . . .
C98 C 0.07085(11) 0.69492(16) 1.1937(2) 0.0360(8) Uiso 1 1 d . . .
H98 H 0.0708 0.7404 1.1920 0.043 Uiso 1 1 calc R . .
C99 C 0.03797(12) 0.65971(16) 1.1406(2) 0.0389(8) Uiso 1 1 d . . .
H99 H 0.0155 0.6813 1.1033 0.047 Uiso 1 1 calc R . .
C100 C 0.03883(13) 0.59372(16) 1.1433(3) 0.0418(9) Uiso 1 1 d . . .
H100 H 0.0168 0.5703 1.1072 0.050 Uiso 1 1 calc R . .
C101 C 0.07087(12) 0.56060(17) 1.1969(3) 0.0413(9) Uiso 1 1 d . . .
H101 H 0.0710 0.5151 1.1970 0.050 Uiso 1 1 calc R . .
C102 C 0.10334(11) 0.59467(15) 1.2512(2) 0.0339(8) Uiso 1 1 d . . .
H102 H 0.1248 0.5724 1.2890 0.041 Uiso 1 1 calc R . .
C103 C 0.10794(11) 0.70487(14) 1.3961(2) 0.0294(7) Uiso 1 1 d . . .
C104 C 0.09173(12) 0.76067(16) 1.4243(2) 0.0376(8) Uiso 1 1 d . . .
H104 H 0.0974 0.8013 1.4053 0.045 Uiso 1 1 calc R . .
C105 C 0.06702(13) 0.75654(18) 1.4806(3) 0.0448(9) Uiso 1 1 d . . .
H105 H 0.0566 0.7945 1.5001 0.054 Uiso 1 1 calc R . .
C106 C 0.05762(14) 0.69643(18) 1.5082(3) 0.0539(10) Uiso 1 1 d . . .
H106 H 0.0408 0.6940 1.5462 0.065 Uiso 1 1 calc R . .
C107 C 0.07292(14) 0.64087(19) 1.4800(3) 0.0520(10) Uiso 1 1 d . . .
H107 H 0.0660 0.6004 1.4981 0.062 Uiso 1 1 calc R . .
C108 C 0.09897(12) 0.64431(17) 1.4242(3) 0.0409(9) Uiso 1 1 d . . .
H108 H 0.1103 0.6063 1.4059 0.049 Uiso 1 1 calc R . .
C1* C 0.1629(2) 0.2840(3) 0.6778(4) 0.0923(17) Uiso 1 1 d . . .
C2* C 0.21617(17) 0.3006(2) 0.6927(3) 0.0652(12) Uiso 1 1 d . . .
N1* N 0.25788(19) 0.3137(2) 0.7053(3) 0.1043(16) Uiso 1 1 d . . .
C3* C 0.1927(2) 0.6953(3) 0.5991(4) 0.112(2) Uiso 1 1 d . . .
C4* C 0.2463(2) 0.6878(3) 0.6098(4) 0.0997(19) Uiso 1 1 d . . .
N2* N 0.2891(2) 0.6803(3) 0.6127(4) 0.1105(17) Uiso 1 1 d . . .

loop_
_atom_type_symbol
_atom_type_description
_atom_type_scat_dispersion_real
_atom_type_scat_dispersion_imag
_atom_type_scat_source
C C 0.0033 0.0016 'International Tables Vol C Tables 4.2.6.8 and 6.1.1.4'
N N 0.0061 0.0033 'International Tables Vol C Tables 4.2.6.8 and 6.1.1.4'
O O 0.0106 0.0060 'International Tables Vol C Tables 4.2.6.8 and 6.1.1.4'
P P 0.1023 0.0942 'International Tables Vol C Tables 4.2.6.8 and 6.1.1.4'
H H 0.0000 0.0000 'International Tables Vol C Tables 4.2.6.8 and 6.1.1.4'

loop_
_geom_angle_atom_site_label_1
_geom_angle_atom_site_label_2
_geom_angle_atom_site_label_3
_geom_angle
_geom_angle_site_symmetry_1
_geom_angle_site_symmetry_3
_geom_angle_publ_flag
O6 P1 C58 112.83(15) . . yes
O6 P1 C52 111.32(15) . . yes
C58 P1 C52 108.7(2) . . yes
O6 P1 C51 113.64(18) . . yes
C58 P1 C51 106.77(16) . . yes
C52 P1 C51 102.97(17) . . yes
O8 P2 C66 112.68(15) . . yes
O8 P2 C67 113.80(16) . . yes
C66 P2 C67 107.50(19) . . yes
O8 P2 C73 112.76(18) . . yes
C66 P2 C73 106.30(16) . . yes
C67 P2 C73 103.07(17) . . yes
O10 P3 C88 110.89(15) . . yes
O10 P3 C82 113.20(15) . . yes
C88 P3 C82 106.6(2) . . yes
O10 P3 C81 112.97(18) . . yes
C88 P3 C81 104.43(16) . . yes
C82 P3 C81 108.15(17) . . yes
O12 P4 C96 111.89(14) . . yes
O12 P4 C103 113.47(15) . . yes
C96 P4 C103 107.06(18) . . yes
O12 P4 C97 112.58(16) . . yes
C96 P4 C97 106.94(16) . . yes
C103 P4 C97 104.35(16) . . yes
C1 O1 C29 113.9(3) . . yes
C13 O2 C34 114.5(3) . . yes
C20 O3 C39 112.2(3) . . yes
C27 O4 C44 114.2(3) . . yes
C50 N1 C4 124.6(3) . . yes
C50 N1 C49 116.2(3) . . yes
C4 N1 C49 119.0(3) . . yes
C65 N2 C10 123.3(3) . . yes
C65 N2 C64 118.7(3) . . yes
C10 N2 C64 115.3(3) . . yes
C80 N3 C17 126.4(3) . . yes
C80 N3 C79 115.2(3) . . yes
C17 N3 C79 118.4(3) . . yes
C95 N4 C24 122.2(3) . . yes
C95 N4 C94 119.6(3) . . yes
C24 N4 C94 115.2(3) . . yes
O1 C1 C6 120.5(3) . . yes
O1 C1 C2 118.4(3) . . yes
C6 C1 C2 121.2(3) . . yes
C3 C2 C1 117.8(3) . . yes
C3 C2 C28 119.5(3) . . yes
C1 C2 C28 122.6(3) . . yes
C2 C3 C4 122.4(3) . . yes
C3 C4 C5 117.7(3) . . yes
C3 C4 N1 120.1(3) . . yes
C5 C4 N1 122.0(3) . . yes
C6 C5 C4 121.9(3) . . yes
C5 C6 C1 118.6(3) . . yes
C5 C6 C7 120.6(3) . . yes
C1 C6 C7 120.6(3) . . yes
C8 C7 C6 111.7(3) . . yes
C9 C8 C13 116.2(3) . . yes
C9 C8 C7 122.7(4) . . yes
C13 C8 C7 121.1(3) . . yes
C10 C9 C8 122.6(4) . . yes
C9 C10 C11 119.7(3) . . yes
C9 C10 N2 120.3(4) . . yes
C11 C10 N2 120.1(3) . . yes
C12 C11 C10 121.3(3) . . yes
C11 C12 C13 117.8(4) . . yes
C11 C12 C14 121.4(3) . . yes
C13 C12 C14 120.7(3) . . yes
O2 C13 C12 121.0(3) . . yes
O2 C13 C8 116.9(3) . . yes
C12 C13 C8 122.0(3) . . yes
C12 C14 C15 111.9(3) . . yes
C16 C15 C20 117.9(3) . . yes
C16 C15 C14 120.2(3) . . yes
C20 C15 C14 121.7(3) . . yes
C15 C16 C17 122.3(3) . . yes
C18 C17 C16 118.9(3) . . yes
C18 C17 N3 121.2(3) . . yes
C16 C17 N3 119.9(3) . . yes
C17 C18 C19 120.1(3) . . yes
C18 C19 C20 119.7(3) . . yes
C18 C19 C21 119.6(3) . . yes
C20 C19 C21 120.6(3) . . yes
O3 C20 C19 120.0(3) . . yes
O3 C20 C15 119.3(3) . . yes
C19 C20 C15 120.7(3) . . yes
C22 C21 C19 112.9(3) . . yes
C23 C22 C27 117.3(3) . . yes
C23 C22 C21 120.7(4) . . yes
C27 C22 C21 122.0(3) . . yes
C22 C23 C24 121.3(4) . . yes
C25 C24 C23 120.1(4) . . yes
C25 C24 N4 120.2(3) . . yes
C23 C24 N4 119.6(4) . . yes
C24 C25 C26 120.2(3) . . yes
C27 C26 C25 118.7(4) . . yes
C27 C26 C28 120.7(3) . . yes
C25 C26 C28 120.4(3) . . yes
C26 C27 O4 119.8(4) . . yes
C26 C27 C22 121.7(3) . . yes
O4 C27 C22 118.3(3) . . yes
C2 C28 C26 109.0(3) . . yes
O1 C29 C30 110.5(3) . . yes
C31 C30 C29 117.7(5) . . yes
C30 C31 C32 115.3(6) . . yes
C33 C32 C31 114.3(6) . . yes
O2 C34 C35 113.7(4) . . yes
C34 C35 C36 110.5(5) . . yes
C37 C36 C35 114.7(4) . . yes
C36 C37 C38 115.7(5) . . yes
O3 C39 C40 110.4(4) . . yes
C41 C40 C39 116.1(5) . . yes
C40 C41 C42 114.6(5) . . yes
C43 C42 C41 102.8(7) . . yes
C45 C44 O4 124.3(6) . . yes
C44 C45 C46 113.1(7) . . yes
C47 C46 C45 116.0(6) . . yes
C48 C47 C46 122.9(6) . . yes
O5 C50 N1 121.3(4) . . yes
O5 C50 C51 120.5(4) . . yes
N1 C50 C51 118.1(3) . . yes
C50 C51 P1 111.2(2) . . yes
C57 C52 C53 119.0(4) . . yes
C57 C52 P1 122.7(3) . . yes
C53 C52 P1 118.2(3) . . yes
C54 C53 C52 120.0(4) . . yes
C55 C54 C53 119.5(5) . . yes
C54 C55 C56 121.3(6) . . yes
C57 C56 C55 119.5(5) . . yes
C56 C57 C52 120.5(4) . . yes
C63 C58 C59 117.5(4) . . yes
C63 C58 P1 120.2(4) . . yes
C59 C58 P1 122.3(3) . . yes
C58 C59 C60 120.5(5) . . yes
C61 C60 C59 120.9(6) . . yes
C62 C61 C60 118.6(6) . . yes
C61 C62 C63 121.5(6) . . yes
C58 C63 C62 121.0(6) . . yes
O7 C65 N2 121.6(3) . . yes
O7 C65 C66 120.5(3) . . yes
N2 C65 C66 117.8(3) . . yes
C65 C66 P2 111.1(2) . . yes
C68 C67 C72 119.3(4) . . yes
C68 C67 P2 122.5(3) . . yes
C72 C67 P2 118.1(3) . . yes
C67 C68 C69 121.1(4) . . yes
C70 C69 C68 119.0(4) . . yes
C71 C70 C69 121.2(5) . . yes
C70 C71 C72 118.6(4) . . yes
C67 C72 C71 120.8(4) . . yes
C74 C73 C78 118.9(3) . . yes
C74 C73 P2 122.9(3) . . yes
C78 C73 P2 118.1(2) . . yes
C75 C74 C73 120.0(4) . . yes
C76 C75 C74 120.9(3) . . yes
C77 C76 C75 120.2(4) . . yes
C76 C77 C78 120.2(4) . . yes
C73 C78 C77 119.8(3) . . yes
O9 C80 N3 121.3(4) . . yes
O9 C80 C81 121.1(4) . . yes
N3 C80 C81 117.5(3) . . yes
C80 C81 P3 111.9(2) . . yes
C87 C82 C83 118.2(4) . . yes
C87 C82 P3 118.6(4) . . yes
C83 C82 P3 123.1(3) . . yes
C84 C83 C82 119.4(4) . . yes
C85 C84 C83 121.2(6) . . yes
C84 C85 C86 120.9(6) . . yes
C85 C86 C87 118.9(5) . . yes
C82 C87 C86 121.3(5) . . yes
C93 C88 C89 117.2(4) . . yes
C93 C88 P3 124.6(3) . . yes
C89 C88 P3 118.2(3) . . yes
C88 C89 C90 120.9(4) . . yes
C91 C90 C89 119.3(4) . . yes
C92 C91 C90 119.9(5) . . yes
C91 C92 C93 121.2(5) . . yes
C92 C93 C88 121.4(4) . . yes
O11 C95 N4 121.0(3) . . yes
O11 C95 C96 119.8(3) . . yes
N4 C95 C96 119.1(3) . . yes
C95 C96 P4 108.4(2) . . yes
C98 C97 C102 119.4(3) . . yes
C98 C97 P4 116.8(2) . . yes
C102 C97 P4 123.3(3) . . yes
C97 C98 C99 120.0(3) . . yes
C100 C99 C98 119.4(4) . . yes
C99 C100 C101 122.0(4) . . yes
C100 C101 C102 119.6(3) . . yes
C101 C102 C97 119.6(3) . . yes
C104 C103 C108 119.8(4) . . yes
C104 C103 P4 118.6(3) . . yes
C108 C103 P4 121.6(3) . . yes
C103 C104 C105 120.0(3) . . yes
C104 C105 C106 120.4(4) . . yes
C107 C106 C105 120.1(5) . . yes
C106 C107 C108 120.2(4) . . yes
C103 C108 C107 119.5(4) . . yes
N1* C2* C1* 179.2(7) . . yes
N2* C4* C3* 174.7(9) . . yes

loop_
_geom_bond_atom_site_label_1
_geom_bond_atom_site_label_2
_geom_bond_distance
_geom_bond_site_symmetry_2
_geom_bond_publ_flag
P1 O6 1.486(3) . yes
P1 C58 1.788(4) . yes
P1 C52 1.791(4) . yes
P1 C51 1.801(4) . yes
P2 O8 1.488(3) . yes
P2 C66 1.790(3) . yes
P2 C67 1.802(4) . yes
P2 C73 1.813(4) . yes
P3 O10 1.490(3) . yes
P3 C88 1.774(4) . yes
P3 C82 1.795(4) . yes
P3 C81 1.809(4) . yes
P4 O12 1.490(3) . yes
P4 C96 1.797(3) . yes
P4 C103 1.805(4) . yes
P4 C97 1.807(4) . yes
O1 C1 1.388(4) . yes
O1 C29 1.439(5) . yes
O2 C13 1.382(4) . yes
O2 C34 1.433(5) . yes
O3 C20 1.385(3) . yes
O3 C39 1.426(5) . yes
O4 C27 1.385(4) . yes
O4 C44 1.403(5) . yes
O5 C50 1.227(4) . yes
O7 C65 1.221(4) . yes
O9 C80 1.218(4) . yes
O11 C95 1.243(4) . yes
N1 C50 1.372(5) . yes
N1 C4 1.407(4) . yes
N1 C49 1.476(5) . yes
N2 C65 1.345(4) . yes
N2 C10 1.435(5) . yes
N2 C64 1.474(5) . yes
N3 C80 1.368(5) . yes
N3 C17 1.425(4) . yes
N3 C79 1.479(5) . yes
N4 C95 1.340(4) . yes
N4 C24 1.464(5) . yes
N4 C94 1.475(5) . yes
C1 C6 1.389(5) . yes
C1 C2 1.403(5) . yes
C2 C3 1.382(4) . yes
C2 C28 1.513(5) . yes
C3 C4 1.386(5) . yes
C4 C5 1.389(5) . yes
C5 C6 1.377(4) . yes
C6 C7 1.517(5) . yes
C7 C8 1.500(4) . yes
C8 C9 1.397(5) . yes
C8 C13 1.414(5) . yes
C9 C10 1.355(5) . yes
C10 C11 1.391(5) . yes
C11 C12 1.378(5) . yes
C12 C13 1.401(5) . yes
C12 C14 1.506(5) . yes
C14 C15 1.523(5) . yes
C15 C16 1.363(4) . yes
C15 C20 1.398(5) . yes
C16 C17 1.402(5) . yes
C17 C18 1.380(5) . yes
C18 C19 1.381(4) . yes
C19 C20 1.398(5) . yes
C19 C21 1.538(5) . yes
C21 C22 1.495(5) . yes
C22 C23 1.379(5) . yes
C22 C27 1.395(5) . yes
C23 C24 1.379(5) . yes
C24 C25 1.364(5) . yes
C25 C26 1.389(5) . yes
C26 C27 1.374(5) . yes
C26 C28 1.537(6) . yes
C29 C30 1.480(6) . yes
C30 C31 1.404(7) . yes
C31 C32 1.561(8) . yes
C32 C33 1.437(9) . yes
C34 C35 1.440(7) . yes
C35 C36 1.583(7) . yes
C36 C37 1.467(7) . yes
C37 C38 1.491(8) . yes
C39 C40 1.471(6) . yes
C40 C41 1.405(8) . yes
C41 C42 1.742(9) . yes
C42 C43 1.170(9) . yes
C44 C45 1.304(8) . yes
C45 C46 1.610(9) . yes
C46 C47 1.504(9) . yes
C47 C48 1.376(8) . yes
C50 C51 1.513(6) . yes
C52 C57 1.390(5) . yes
C52 C53 1.394(5) . yes
C53 C54 1.378(7) . yes
C54 C55 1.351(7) . yes
C55 C56 1.386(7) . yes
C56 C57 1.354(7) . yes
C58 C63 1.343(6) . yes
C58 C59 1.360(6) . yes
C59 C60 1.385(7) . yes
C60 C61 1.339(7) . yes
C61 C62 1.319(8) . yes
C62 C63 1.383(7) . yes
C65 C66 1.503(5) . yes
C67 C68 1.355(5) . yes
C67 C72 1.377(5) . yes
C68 C69 1.385(6) . yes
C69 C70 1.380(6) . yes
C70 C71 1.361(6) . yes
C71 C72 1.395(7) . yes
C73 C74 1.388(4) . yes
C73 C78 1.388(5) . yes
C74 C75 1.368(5) . yes
C75 C76 1.366(5) . yes
C76 C77 1.360(5) . yes
C77 C78 1.390(5) . yes
C80 C81 1.514(6) . yes
C82 C87 1.370(5) . yes
C82 C83 1.385(6) . yes
C83 C84 1.381(7) . yes
C84 C85 1.326(7) . yes
C85 C86 1.361(7) . yes
C86 C87 1.380(7) . yes
C88 C93 1.384(5) . yes
C88 C89 1.386(5) . yes
C89 C90 1.392(6) . yes
C90 C91 1.375(6) . yes
C91 C92 1.343(6) . yes
C92 C93 1.360(6) . yes
C95 C96 1.502(5) . yes
C97 C98 1.381(5) . yes
C97 C102 1.390(4) . yes
C98 C99 1.383(5) . yes
C99 C100 1.351(5) . yes
C100 C101 1.355(5) . yes
C101 C102 1.379(5) . yes
C103 C104 1.372(5) . yes
C103 C108 1.389(5) . yes
C104 C105 1.375(6) . yes
C105 C106 1.380(6) . yes
C106 C107 1.358(6) . yes
C107 C108 1.392(6) . yes
C1* C2* 1.467(7) . yes
C2* N1* 1.148(6) . yes
C3* C4* 1.448(9) . yes
C4* N2* 1.176(7) . yes

loop_
_cod_related_entry_id
_cod_related_entry_database
_cod_related_entry_code
1 ChemSpider 30653459
